data_4084968
loop_
_publ_author_name
'Zhang, Yin'
'Zhang, Jie'
'Hong, Jianquan'
'Zhang, Fangjun'
'Weng, Linhong'
'Zhou, Xigeng'

_publ_section_title
;
 Versatile Reactivity of \b-Diketiminato-Supported Yttrium Dialkyl Complex
 toward Aromatic N-Heterocycles
;
_journal_issue 24
_journal_name_full Organometallics
_journal_page_first 7052
_journal_paper_doi 10.1021/om500500b
_journal_volume 33
_journal_year 2014
_chemical_formula_sum 'C58 H65 N4 Y'
_chemical_formula_weight 907.05
_chemical_name_systematic
; 
 ? 
;
_space_group_IT_number 14
_symmetry_cell_setting monoclinic
_symmetry_space_group_name_Hall '-P 2ybc'
_symmetry_space_group_name_H-M 'P 1 21/c 1'
_atom_sites_solution_hydrogens geom
_atom_sites_solution_primary direct
_atom_sites_solution_secondary difmap
_audit_creation_method SHELXL-97
_cell_angle_alpha 90.00
_cell_angle_beta 95.450(5)
_cell_angle_gamma 90.00
_cell_formula_units_Z 4
_cell_length_a 11.174(4)
_cell_length_b 18.759(6)
_cell_length_c 24.545(8)
_cell_measurement_reflns_used 2446
_cell_measurement_temperature 293(2)
_cell_measurement_theta_max 26.51
_cell_measurement_theta_min 2.33
_cell_volume 5122(3)
_computing_cell_refinement 'Bruker SAINT'
_computing_data_collection 'Bruker APEX2'
_computing_data_reduction 'Bruker SAINT'
_computing_molecular_graphics 'Bruker SHELXTL'
_computing_publication_material 'Bruker SHELXTL'
_computing_structure_refinement 'SHELXL-97 (Sheldrick, 1997)'
_computing_structure_solution 'SHELXS-97 (Sheldrick, 1990)'
_diffrn_ambient_temperature 293(2)
_diffrn_measured_fraction_theta_full 0.998
_diffrn_measured_fraction_theta_max 0.998
_diffrn_measurement_device_type 'Bruker APEX-II CCD'
_diffrn_measurement_method '\f and \w scans'
_diffrn_radiation_monochromator graphite
_diffrn_radiation_source 'fine-focus sealed tube'
_diffrn_radiation_type MoK\a
_diffrn_radiation_wavelength 0.71073
_diffrn_reflns_av_R_equivalents 0.2371
_diffrn_reflns_av_sigmaI/netI 0.2682
_diffrn_reflns_limit_h_max 13
_diffrn_reflns_limit_h_min -11
_diffrn_reflns_limit_k_max 22
_diffrn_reflns_limit_k_min -22
_diffrn_reflns_limit_l_max 29
_diffrn_reflns_limit_l_min -26
_diffrn_reflns_number 24712
_diffrn_reflns_theta_full 25.05
_diffrn_reflns_theta_max 25.05
_diffrn_reflns_theta_min 1.37
_diffrn_standards_number 0
_exptl_absorpt_coefficient_mu 1.178
_exptl_absorpt_correction_T_max 0.9116
_exptl_absorpt_correction_T_min 0.8339
_exptl_absorpt_correction_type multi-scan
_exptl_absorpt_process_details sadabs
_exptl_crystal_colour yellow
_exptl_crystal_density_diffrn 1.176
_exptl_crystal_density_method 'not measured'
_exptl_crystal_description block
_exptl_crystal_F_000 1920
_exptl_crystal_size_max 0.16
_exptl_crystal_size_mid 0.12
_exptl_crystal_size_min 0.08
_refine_diff_density_max 0.657
_refine_diff_density_min -0.967
_refine_diff_density_rms 0.069
_refine_ls_extinction_method none
_refine_ls_goodness_of_fit_ref 1.002
_refine_ls_hydrogen_treatment constr
_refine_ls_matrix_type full
_refine_ls_number_parameters 568
_refine_ls_number_reflns 9048
_refine_ls_number_restraints 0
_refine_ls_restrained_S_all 1.002
_refine_ls_R_factor_all 0.2468
_refine_ls_R_factor_gt 0.0901
_refine_ls_shift/su_max 0.001
_refine_ls_shift/su_mean 0.000
_refine_ls_structure_factor_coef Fsqd
_refine_ls_weighting_details 'calc w=1/[\s^2^(Fo^2^)+(0.0000P)^2^+1.2643P] where P=(Fo^2^+2Fc^2^)/3'
_refine_ls_weighting_scheme calc
_refine_ls_wR_factor_gt 0.1065
_refine_ls_wR_factor_ref 0.1382
_reflns_number_gt 3342
_reflns_number_total 9048
_reflns_threshold_expression >2sigma(I)
_cod_data_source_file om500500b_si_002.cif
_cod_data_source_block a31211a
_cod_depositor_comments
;
The following automatic conversions were performed:

'_symmetry_cell_setting' value 'Monoclinic' changed to 'monoclinic'
according to
/home/saulius/struct/COD-crude-data--automatic-downloads/rss-feeds/ACS/lib/dictionaries/cif_core.dic
dictionary named 'cif_core.dic' version 2.4.2 from 2011-04-26.

Automatic conversion script
Id: cif_fix_values 2935 2014-11-11 08:27:57Z andrius 

 Adding full bibliography for 4084968--4084971.cif.
;
_cod_original_cell_volume 5121(3)
_cod_original_sg_symbol_H-M P2(1)/c
_cod_database_code 4084968

loop_
_symmetry_equiv_pos_as_xyz
'x, y, z'
'-x, y+1/2, -z+1/2'
'-x, -y, -z'
'x, -y-1/2, z-1/2'

loop_
_atom_site_label
_atom_site_type_symbol
_atom_site_fract_x
_atom_site_fract_y
_atom_site_fract_z
_atom_site_U_iso_or_equiv
_atom_site_adp_type
_atom_site_occupancy
_atom_site_symmetry_multiplicity
_atom_site_calc_flag
_atom_site_refinement_flags
Y1 Y 0.26623(5) 0.75118(4) 0.12480(3) 0.0479(2) Uani 1 1 d .
N1 N 0.1486(5) 0.8426(3) 0.0785(2) 0.0440(15) Uani 1 1 d .
N2 N 0.1457(5) 0.6845(2) 0.0585(2) 0.0414(15) Uani 1 1 d .
N3 N 0.4420(6) 0.6682(4) 0.1262(2) 0.0637(19) Uani 1 1 d .
N4 N 0.1678(5) 0.7360(3) 0.1990(2) 0.0573(16) Uani 1 1 d .
C1 C -0.0158(6) 0.7703(3) 0.0371(3) 0.049(2) Uani 1 1 d .
H1A H -0.0979 0.7721 0.0264 0.059 Uiso 1 1 calc R
C2 C 0.0364(6) 0.8350(4) 0.0524(3) 0.049(2) Uani 1 1 d .
C3 C -0.0386(6) 0.9013(3) 0.0369(3) 0.068(2) Uani 1 1 d .
H3A H 0.0054 0.9431 0.0494 0.102 Uiso 1 1 calc R
H3B H -0.1126 0.8991 0.0537 0.102 Uiso 1 1 calc R
H3C H -0.0556 0.9033 -0.0022 0.102 Uiso 1 1 calc R
C4 C 0.1973(6) 0.9149(4) 0.0806(3) 0.048(2) Uani 1 1 d .
C5 C 0.1817(6) 0.9598(4) 0.1253(3) 0.055(2) Uani 1 1 d .
C6 C 0.2263(7) 1.0294(4) 0.1228(4) 0.070(2) Uani 1 1 d .
H6A H 0.2148 1.0610 0.1510 0.084 Uiso 1 1 calc R
C7 C 0.2868(7) 1.0521(4) 0.0798(4) 0.070(3) Uani 1 1 d .
H7A H 0.3166 1.0984 0.0795 0.084 Uiso 1 1 calc R
C8 C 0.3034(7) 1.0065(5) 0.0368(4) 0.079(3) Uani 1 1 d .
H8A H 0.3440 1.0225 0.0078 0.095 Uiso 1 1 calc R
C9 C 0.2599(6) 0.9370(4) 0.0367(3) 0.054(2) Uani 1 1 d .
C10 C 0.1187(9) 0.9367(4) 0.1732(4) 0.077(3) Uani 1 1 d .
H10A H 0.0839 0.8896 0.1648 0.093 Uiso 1 1 calc R
C11 C 0.0150(7) 0.9869(4) 0.1861(3) 0.112(4) Uani 1 1 d .
H11A H -0.0416 0.9913 0.1543 0.167 Uiso 1 1 calc R
H11B H 0.0469 1.0331 0.1962 0.167 Uiso 1 1 calc R
H11C H -0.0247 0.9676 0.2158 0.167 Uiso 1 1 calc R
C12 C 0.2059(9) 0.9295(4) 0.2251(4) 0.122(4) Uani 1 1 d .
H12A H 0.2698 0.8975 0.2181 0.183 Uiso 1 1 calc R
H12B H 0.1637 0.9110 0.2543 0.183 Uiso 1 1 calc R
H12C H 0.2388 0.9754 0.2352 0.183 Uiso 1 1 calc R
C13 C 0.2804(8) 0.8894(4) -0.0114(3) 0.074(3) Uani 1 1 d .
H13A H 0.2584 0.8409 -0.0014 0.089 Uiso 1 1 calc R
C14 C 0.1994(8) 0.9093(5) -0.0634(4) 0.119(4) Uani 1 1 d .
H14A H 0.1170 0.9102 -0.0553 0.178 Uiso 1 1 calc R
H14B H 0.2090 0.8747 -0.0914 0.178 Uiso 1 1 calc R
H14C H 0.2217 0.9556 -0.0758 0.178 Uiso 1 1 calc R
C15 C 0.4107(8) 0.8868(4) -0.0247(3) 0.117(4) Uani 1 1 d .
H15A H 0.4613 0.8726 0.0072 0.175 Uiso 1 1 calc R
H15B H 0.4347 0.9331 -0.0363 0.175 Uiso 1 1 calc R
H15C H 0.4184 0.8530 -0.0536 0.175 Uiso 1 1 calc R
C16 C 0.0357(6) 0.7023(4) 0.0352(3) 0.051(2) Uani 1 1 d .
C17 C -0.0409(6) 0.6476(3) 0.0012(3) 0.068(2) Uani 1 1 d .
H17A H 0.0006 0.6027 0.0019 0.102 Uiso 1 1 calc R
H17B H -0.0548 0.6640 -0.0359 0.102 Uiso 1 1 calc R
H17C H -0.1165 0.6417 0.0162 0.102 Uiso 1 1 calc R
C18 C 0.1890(6) 0.6122(4) 0.0483(3) 0.049(2) Uani 1 1 d .
C19 C 0.2745(7) 0.6048(4) 0.0109(4) 0.064(2) Uani 1 1 d .
C20 C 0.3236(6) 0.5371(4) 0.0034(3) 0.074(3) Uani 1 1 d .
H20A H 0.3800 0.5308 -0.0217 0.089 Uiso 1 1 calc R
C21 C 0.2881(7) 0.4798(4) 0.0333(4) 0.069(3) Uani 1 1 d .
H21A H 0.3222 0.4353 0.0285 0.083 Uiso 1 1 calc R
C22 C 0.2032(6) 0.4872(4) 0.0701(3) 0.059(2) Uani 1 1 d .
H22A H 0.1811 0.4478 0.0898 0.070 Uiso 1 1 calc R
C23 C 0.1495(6) 0.5537(4) 0.0782(3) 0.048(2) Uani 1 1 d .
C24 C 0.3128(8) 0.6675(4) -0.0226(4) 0.095(3) Uani 1 1 d .
H24A H 0.2880 0.7107 -0.0042 0.113 Uiso 1 1 calc R
C25 C 0.2527(10) 0.6691(7) -0.0776(5) 0.219(8) Uani 1 1 d .
H25A H 0.2783 0.7104 -0.0965 0.329 Uiso 1 1 calc R
H25B H 0.1673 0.6710 -0.0759 0.329 Uiso 1 1 calc R
H25C H 0.2728 0.6269 -0.0969 0.329 Uiso 1 1 calc R
C26 C 0.4441(8) 0.6738(5) -0.0262(3) 0.140(4) Uani 1 1 d .
H26A H 0.4601 0.7151 -0.0474 0.209 Uiso 1 1 calc R
H26B H 0.4727 0.6320 -0.0434 0.209 Uiso 1 1 calc R
H26C H 0.4846 0.6784 0.0099 0.209 Uiso 1 1 calc R
C27 C 0.0581(6) 0.5585(3) 0.1201(3) 0.057(2) Uani 1 1 d .
H27A H 0.0206 0.6057 0.1162 0.068 Uiso 1 1 calc R
C28 C -0.0431(7) 0.5024(4) 0.1093(3) 0.107(3) Uani 1 1 d .
H28A H -0.0796 0.5073 0.0725 0.161 Uiso 1 1 calc R
H28B H -0.1028 0.5098 0.1345 0.161 Uiso 1 1 calc R
H28C H -0.0098 0.4555 0.1144 0.161 Uiso 1 1 calc R
C29 C 0.1144(7) 0.5521(4) 0.1787(3) 0.083(3) Uani 1 1 d .
H29A H 0.1753 0.5880 0.1855 0.125 Uiso 1 1 calc R
H29B H 0.1500 0.5058 0.1842 0.125 Uiso 1 1 calc R
H29C H 0.0536 0.5585 0.2034 0.125 Uiso 1 1 calc R
C30 C 0.4313(8) 0.5968(5) 0.1342(4) 0.092(3) Uani 1 1 d .
H30A H 0.3563 0.5779 0.1393 0.110 Uiso 1 1 calc R
C31 C 0.5297(10) 0.5517(5) 0.1349(4) 0.131(4) Uani 1 1 d .
H31A H 0.5216 0.5035 0.1426 0.157 Uiso 1 1 calc R
C32 C 0.6396(10) 0.5788(7) 0.1241(5) 0.157(6) Uani 1 1 d .
H32A H 0.7051 0.5491 0.1207 0.188 Uiso 1 1 calc R
C33 C 0.6486(9) 0.6506(6) 0.1187(5) 0.138(5) Uani 1 1 d .
H33A H 0.7235 0.6701 0.1142 0.166 Uiso 1 1 calc R
C34 C 0.5526(9) 0.6955(5) 0.1196(4) 0.083(3) Uani 1 1 d .
C35 C 0.5632(8) 0.7742(5) 0.1190(3) 0.076(3) Uani 1 1 d .
C36 C 0.4594(7) 0.8163(4) 0.1252(3) 0.066(2) Uani 1 1 d .
C37 C 0.4823(7) 0.8907(5) 0.1316(3) 0.085(3) Uani 1 1 d .
H37A H 0.4180 0.9204 0.1373 0.102 Uiso 1 1 calc R
C38 C 0.5937(9) 0.9215(5) 0.1298(4) 0.115(4) Uani 1 1 d .
H38A H 0.6042 0.9704 0.1343 0.138 Uiso 1 1 calc R
C39 C 0.6916(9) 0.8767(7) 0.1211(5) 0.128(4) Uani 1 1 d .
H39A H 0.7676 0.8961 0.1191 0.154 Uiso 1 1 calc R
C40 C 0.6747(9) 0.8054(7) 0.1155(4) 0.126(4) Uani 1 1 d .
H40A H 0.7397 0.7766 0.1091 0.152 Uiso 1 1 calc R
C41 C 0.2010(9) 0.7089(4) 0.2526(4) 0.071(2) Uani 1 1 d .
C42 C 0.1268(11) 0.7005(4) 0.2900(3) 0.102(3) Uani 1 1 d .
H42A H 0.1571 0.6794 0.3227 0.123 Uiso 1 1 calc R
C43 C -0.0068(10) 0.7226(5) 0.2847(4) 0.098(3) Uani 1 1 d .
H43A H -0.0551 0.6823 0.2956 0.118 Uiso 1 1 calc R
C44 C -0.0384(7) 0.7374(4) 0.2255(4) 0.079(2) Uani 1 1 d .
H44A H -0.1193 0.7416 0.2129 0.095 Uiso 1 1 calc R
C45 C 0.0427(7) 0.7449(4) 0.1896(3) 0.068(2) Uani 1 1 d .
H45A H 0.0132 0.7576 0.1543 0.081 Uiso 1 1 calc R
C46 C 0.3319(9) 0.6878(5) 0.2613(3) 0.078(3) Uani 1 1 d .
C47 C 0.4217(10) 0.7329(5) 0.2474(3) 0.089(3) Uani 1 1 d .
H47A H 0.4017 0.7782 0.2340 0.107 Uiso 1 1 calc R
C48 C 0.5421(10) 0.7118(6) 0.2531(4) 0.106(3) Uani 1 1 d .
H48A H 0.6014 0.7433 0.2440 0.127 Uiso 1 1 calc R
C49 C 0.5730(10) 0.6457(7) 0.2717(4) 0.130(4) Uani 1 1 d .
H49A H 0.6529 0.6312 0.2742 0.156 Uiso 1 1 calc R
C50 C 0.4857(12) 0.5999(6) 0.2872(4) 0.127(4) Uani 1 1 d .
H50A H 0.5074 0.5554 0.3015 0.153 Uiso 1 1 calc R
C51 C 0.3655(10) 0.6200(5) 0.2814(4) 0.107(3) Uani 1 1 d .
H51A H 0.3070 0.5883 0.2909 0.128 Uiso 1 1 calc R
C52 C -0.0249(9) 0.7842(6) 0.3213(4) 0.130(4) Uani 1 1 d .
H52A H 0.0137 0.7729 0.3574 0.156 Uiso 1 1 calc R
H52B H 0.0170 0.8249 0.3078 0.156 Uiso 1 1 calc R
C53 C -0.1504(13) 0.8063(9) 0.3277(6) 0.118(5) Uani 1 1 d .
C54 C -0.2114(15) 0.7756(6) 0.3688(5) 0.151(5) Uani 1 1 d .
H54A H -0.1741 0.7414 0.3920 0.182 Uiso 1 1 calc R
C55 C -0.332(2) 0.7972(10) 0.3747(9) 0.199(10) Uani 1 1 d .
H55A H -0.3733 0.7784 0.4024 0.239 Uiso 1 1 calc R
C56 C -0.385(2) 0.8471(10) 0.3382(10) 0.202(12) Uani 1 1 d .
H56A H -0.4640 0.8611 0.3415 0.242 Uiso 1 1 calc R
C57 C -0.3245(17) 0.8761(7) 0.2972(7) 0.169(6) Uani 1 1 d .
H57A H -0.3605 0.9098 0.2732 0.203 Uiso 1 1 calc R
C58 C -0.2060(16) 0.8529(8) 0.2931(7) 0.145(6) Uani 1 1 d .
H58A H -0.1648 0.8709 0.2649 0.174 Uiso 1 1 calc R

loop_
_atom_site_aniso_label
_atom_site_aniso_U_11
_atom_site_aniso_U_22
_atom_site_aniso_U_33
_atom_site_aniso_U_23
_atom_site_aniso_U_13
_atom_site_aniso_U_12
Y1 0.0361(4) 0.0460(3) 0.0601(4) -0.0027(5) -0.0037(3) 0.0029(5)
N1 0.040(4) 0.034(3) 0.058(4) -0.001(3) 0.005(3) -0.004(3)
N2 0.042(4) 0.039(3) 0.043(4) 0.000(3) 0.000(3) 0.018(3)
N3 0.049(5) 0.057(4) 0.083(5) -0.012(4) -0.008(4) 0.013(4)
N4 0.068(4) 0.039(4) 0.062(5) -0.011(3) -0.009(3) 0.005(3)
C1 0.026(4) 0.045(5) 0.075(6) -0.002(4) 0.004(4) 0.005(3)
C2 0.028(4) 0.039(4) 0.079(6) -0.004(4) 0.008(4) 0.003(4)
C3 0.044(5) 0.052(5) 0.106(7) -0.007(4) -0.010(4) 0.012(4)
C4 0.034(5) 0.050(5) 0.059(6) 0.009(5) -0.004(4) 0.003(4)
C5 0.055(5) 0.048(5) 0.062(6) -0.013(5) 0.010(5) -0.008(4)
C6 0.067(6) 0.051(5) 0.089(7) -0.012(5) -0.004(5) -0.009(4)
C7 0.067(6) 0.042(5) 0.102(8) 0.005(5) 0.007(5) -0.016(4)
C8 0.078(7) 0.066(6) 0.095(9) 0.022(6) 0.013(6) -0.010(5)
C9 0.055(5) 0.044(5) 0.062(6) -0.003(5) 0.003(4) -0.003(4)
C10 0.114(8) 0.055(5) 0.065(8) -0.023(5) 0.025(6) -0.029(5)
C11 0.106(8) 0.117(7) 0.123(9) -0.040(7) 0.068(7) -0.019(6)
C12 0.181(11) 0.115(8) 0.072(8) 0.012(7) 0.024(8) -0.012(8)
C13 0.114(9) 0.058(5) 0.055(7) 0.005(5) 0.031(6) -0.007(5)
C14 0.129(9) 0.157(9) 0.070(8) -0.044(7) 0.008(7) -0.020(7)
C15 0.105(8) 0.144(8) 0.109(8) -0.002(7) 0.047(7) 0.037(7)
C16 0.046(5) 0.036(4) 0.069(6) -0.008(4) 0.001(4) -0.002(4)
C17 0.063(5) 0.048(4) 0.087(6) -0.019(4) -0.025(4) 0.003(4)
C18 0.032(4) 0.049(5) 0.063(6) -0.012(5) -0.006(4) 0.003(4)
C19 0.038(5) 0.056(5) 0.098(8) -0.012(5) 0.005(5) 0.010(4)
C20 0.048(5) 0.072(6) 0.106(8) -0.014(6) 0.028(5) 0.009(5)
C21 0.062(6) 0.046(5) 0.096(8) -0.018(5) -0.005(5) 0.014(5)
C22 0.045(5) 0.053(5) 0.075(6) -0.008(4) -0.008(4) 0.003(4)
C23 0.026(4) 0.046(4) 0.070(6) -0.011(5) -0.010(4) 0.008(4)
C24 0.082(7) 0.069(6) 0.146(10) -0.003(6) 0.080(7) 0.011(5)
C25 0.151(12) 0.296(17) 0.193(14) 0.185(13) -0.076(10) -0.081(11)
C26 0.100(8) 0.213(11) 0.111(9) 0.017(8) 0.039(7) -0.062(8)
C27 0.059(5) 0.036(4) 0.076(7) 0.005(4) 0.008(5) 0.011(4)
C28 0.074(7) 0.079(6) 0.170(10) 0.009(6) 0.025(6) -0.014(5)
C29 0.103(8) 0.078(6) 0.068(7) 0.006(5) 0.004(6) -0.001(5)
C30 0.069(7) 0.074(6) 0.126(9) -0.036(6) -0.030(6) 0.013(6)
C31 0.104(9) 0.082(7) 0.196(12) -0.023(7) -0.038(9) 0.070(8)
C32 0.060(8) 0.162(12) 0.245(15) -0.079(11) -0.003(9) 0.064(9)
C33 0.059(7) 0.128(9) 0.223(13) -0.049(10) -0.012(7) 0.049(8)
C34 0.051(7) 0.094(8) 0.104(8) -0.025(6) 0.004(6) 0.005(6)
C35 0.055(6) 0.088(7) 0.083(7) 0.004(5) 0.005(5) -0.003(5)
C36 0.056(6) 0.065(6) 0.074(7) 0.005(5) -0.007(5) -0.009(5)
C37 0.054(6) 0.084(7) 0.114(8) 0.013(6) -0.007(5) -0.016(5)
C38 0.066(7) 0.102(8) 0.178(11) 0.006(7) 0.017(8) -0.036(7)
C39 0.044(7) 0.170(11) 0.174(11) 0.020(10) 0.027(7) -0.046(8)
C40 0.052(7) 0.143(9) 0.190(11) -0.013(9) 0.042(7) -0.020(7)
C41 0.110(8) 0.072(5) 0.029(6) 0.003(5) 0.000(5) -0.001(6)
C42 0.163(11) 0.118(7) 0.025(6) 0.023(5) 0.004(6) 0.017(8)
C43 0.131(10) 0.091(7) 0.076(9) -0.017(6) 0.023(7) 0.004(6)
C44 0.086(6) 0.096(7) 0.056(6) 0.008(6) 0.014(5) 0.002(6)
C45 0.092(6) 0.055(4) 0.057(5) 0.005(5) 0.009(5) -0.001(6)
C46 0.095(8) 0.075(7) 0.058(6) 0.006(5) -0.018(5) 0.009(6)
C47 0.093(7) 0.089(7) 0.077(7) 0.011(6) -0.035(5) 0.004(7)
C48 0.107(9) 0.100(8) 0.102(8) 0.006(6) -0.040(7) -0.016(7)
C49 0.105(10) 0.144(11) 0.130(11) 0.031(9) -0.053(8) 0.009(9)
C50 0.114(10) 0.110(9) 0.148(11) 0.048(8) -0.038(9) 0.027(9)
C51 0.116(10) 0.096(8) 0.104(9) 0.036(6) -0.014(7) 0.005(7)
C52 0.120(10) 0.171(10) 0.100(9) -0.058(8) 0.020(7) -0.035(8)
C53 0.095(11) 0.167(13) 0.097(12) -0.074(10) 0.029(9) -0.037(10)
C54 0.169(14) 0.186(13) 0.106(10) -0.077(9) 0.053(9) -0.055(11)
C55 0.164(19) 0.22(2) 0.24(2) -0.152(18) 0.132(18) -0.083(15)
C56 0.149(19) 0.18(2) 0.29(3) -0.15(2) 0.088(18) -0.036(14)
C57 0.161(17) 0.120(10) 0.239(19) -0.079(11) 0.083(14) -0.042(11)
C58 0.108(13) 0.142(13) 0.191(18) -0.088(12) 0.047(12) -0.049(10)

loop_
_atom_type_symbol
_atom_type_description
_atom_type_scat_dispersion_real
_atom_type_scat_dispersion_imag
_atom_type_scat_source
C C 0.0033 0.0016 'International Tables Vol C Tables 4.2.6.8 and 6.1.1.4'
H H 0.0000 0.0000 'International Tables Vol C Tables 4.2.6.8 and 6.1.1.4'
N N 0.0061 0.0033 'International Tables Vol C Tables 4.2.6.8 and 6.1.1.4'
Y Y -2.7962 3.5667 'International Tables Vol C Tables 4.2.6.8 and 6.1.1.4'

loop_
_geom_angle_atom_site_label_1
_geom_angle_atom_site_label_2
_geom_angle_atom_site_label_3
_geom_angle
N4 Y1 N2 101.59(19)
N4 Y1 N1 100.89(19)
N2 Y1 N1 78.48(18)
N4 Y1 C36 123.7(2)
N2 Y1 C36 134.5(2)
N1 Y1 C36 95.0(2)
N4 Y1 N3 110.9(2)
N2 Y1 N3 94.31(19)
N1 Y1 N3 148.24(19)
C36 Y1 N3 68.0(2)
C2 N1 C4 116.0(5)
C2 N1 Y1 126.3(4)
C4 N1 Y1 117.7(4)
C16 N2 C18 117.3(5)
C16 N2 Y1 126.7(4)
C18 N2 Y1 115.4(4)
C30 N3 C34 118.8(7)
C30 N3 Y1 122.3(6)
C34 N3 Y1 118.9(6)
C45 N4 C41 111.1(6)
C45 N4 Y1 114.3(5)
C41 N4 Y1 133.8(5)
C2 C1 C16 130.1(6)
C2 C1 H1A 115.0
C16 C1 H1A 115.0
N1 C2 C1 124.4(6)
N1 C2 C3 119.4(6)
C1 C2 C3 116.1(6)
C2 C3 H3A 109.5
C2 C3 H3B 109.5
H3A C3 H3B 109.5
C2 C3 H3C 109.5
H3A C3 H3C 109.5
H3B C3 H3C 109.5
C9 C4 C5 122.0(7)
C9 C4 N1 117.3(7)
C5 C4 N1 120.7(6)
C6 C5 C4 116.9(7)
C6 C5 C10 120.2(7)
C4 C5 C10 122.9(6)
C7 C6 C5 121.8(8)
C7 C6 H6A 119.1
C5 C6 H6A 119.1
C6 C7 C8 120.3(7)
C6 C7 H7A 119.8
C8 C7 H7A 119.8
C7 C8 C9 120.6(8)
C7 C8 H8A 119.7
C9 C8 H8A 119.7
C8 C9 C4 118.3(7)
C8 C9 C13 118.5(8)
C4 C9 C13 123.2(7)
C5 C10 C12 111.7(8)
C5 C10 C11 113.7(7)
C12 C10 C11 108.3(7)
C5 C10 H10A 107.6
C12 C10 H10A 107.6
C11 C10 H10A 107.6
C10 C11 H11A 109.5
C10 C11 H11B 109.5
H11A C11 H11B 109.5
C10 C11 H11C 109.5
H11A C11 H11C 109.5
H11B C11 H11C 109.5
C10 C12 H12A 109.5
C10 C12 H12B 109.5
H12A C12 H12B 109.5
C10 C12 H12C 109.5
H12A C12 H12C 109.5
H12B C12 H12C 109.5
C9 C13 C15 113.9(8)
C9 C13 C14 112.4(7)
C15 C13 C14 109.2(7)
C9 C13 H13A 107.0
C15 C13 H13A 107.0
C14 C13 H13A 107.0
C13 C14 H14A 109.5
C13 C14 H14B 109.5
H14A C14 H14B 109.5
C13 C14 H14C 109.5
H14A C14 H14C 109.5
H14B C14 H14C 109.5
C13 C15 H15A 109.5
C13 C15 H15B 109.5
H15A C15 H15B 109.5
C13 C15 H15C 109.5
H15A C15 H15C 109.5
H15B C15 H15C 109.5
N2 C16 C1 124.9(6)
N2 C16 C17 120.3(6)
C1 C16 C17 114.7(6)
C16 C17 H17A 109.5
C16 C17 H17B 109.5
H17A C17 H17B 109.5
C16 C17 H17C 109.5
H17A C17 H17C 109.5
H17B C17 H17C 109.5
C19 C18 C23 122.1(7)
C19 C18 N2 117.5(6)
C23 C18 N2 120.2(6)
C18 C19 C20 118.6(8)
C18 C19 C24 121.7(6)
C20 C19 C24 119.7(7)
C21 C20 C19 119.8(7)
C21 C20 H20A 120.1
C19 C20 H20A 120.1
C22 C21 C20 121.4(7)
C22 C21 H21A 119.3
C20 C21 H21A 119.3
C21 C22 C23 120.9(7)
C21 C22 H22A 119.6
C23 C22 H22A 119.6
C22 C23 C18 117.1(7)
C22 C23 C27 118.2(7)
C18 C23 C27 124.6(6)
C25 C24 C26 108.4(8)
C25 C24 C19 113.0(9)
C26 C24 C19 115.2(8)
C25 C24 H24A 106.6
C26 C24 H24A 106.6
C19 C24 H24A 106.6
C24 C25 H25A 109.5
C24 C25 H25B 109.5
H25A C25 H25B 109.5
C24 C25 H25C 109.5
H25A C25 H25C 109.5
H25B C25 H25C 109.5
C24 C26 H26A 109.5
C24 C26 H26B 109.5
H26A C26 H26B 109.5
C24 C26 H26C 109.5
H26A C26 H26C 109.5
H26B C26 H26C 109.5
C29 C27 C23 113.0(6)
C29 C27 C28 109.7(6)
C23 C27 C28 111.8(6)
C29 C27 H27A 107.3
C23 C27 H27A 107.3
C28 C27 H27A 107.3
C27 C28 H28A 109.5
C27 C28 H28B 109.5
H28A C28 H28B 109.5
C27 C28 H28C 109.5
H28A C28 H28C 109.5
H28B C28 H28C 109.5
C27 C29 H29A 109.5
C27 C29 H29B 109.5
H29A C29 H29B 109.5
C27 C29 H29C 109.5
H29A C29 H29C 109.5
H29B C29 H29C 109.5
N3 C30 C31 121.5(9)
N3 C30 H30A 119.3
C31 C30 H30A 119.3
C32 C31 C30 119.5(10)
C32 C31 H31A 120.3
C30 C31 H31A 120.3
C33 C32 C31 117.4(10)
C33 C32 H32A 121.3
C31 C32 H32A 121.3
C32 C33 C34 123.0(11)
C32 C33 H33A 118.5
C34 C33 H33A 118.5
N3 C34 C33 119.5(9)
N3 C34 C35 116.8(9)
C33 C34 C35 123.4(10)
C40 C35 C36 121.3(9)
C40 C35 C34 119.6(10)
C36 C35 C34 119.1(9)
C35 C36 C37 114.6(8)
C35 C36 Y1 116.3(6)
C37 C36 Y1 129.1(6)
C38 C37 C36 124.1(8)
C38 C37 H37A 117.9
C36 C37 H37A 117.9
C37 C38 C39 118.1(9)
C37 C38 H38A 120.9
C39 C38 H38A 120.9
C40 C39 C38 120.0(9)
C40 C39 H39A 120.0
C38 C39 H39A 120.0
C39 C40 C35 121.8(10)
C39 C40 H40A 119.1
C35 C40 H40A 119.1
C42 C41 N4 124.5(9)
C42 C41 C46 122.7(9)
N4 C41 C46 112.8(7)
C41 C42 C43 125.7(9)
C41 C42 H42A 117.2
C43 C42 H42A 117.2
C44 C43 C52 114.3(8)
C44 C43 C42 105.7(7)
C52 C43 C42 110.0(9)
C44 C43 H43A 108.9
C52 C43 H43A 108.9
C42 C43 H43A 108.9
C45 C44 C43 123.5(8)
C45 C44 H44A 118.2
C43 C44 H44A 118.2
C44 C45 N4 127.6(8)
C44 C45 H45A 116.2
N4 C45 H45A 116.2
C47 C46 C51 117.8(9)
C47 C46 C41 121.3(9)
C51 C46 C41 120.8(10)
C46 C47 C48 121.1(9)
C46 C47 H47A 119.4
C48 C47 H47A 119.4
C49 C48 C47 120.3(10)
C49 C48 H48A 119.8
C47 C48 H48A 119.8
C48 C49 C50 119.9(11)
C48 C49 H49A 120.1
C50 C49 H49A 120.1
C49 C50 C51 120.4(10)
C49 C50 H50A 119.8
C51 C50 H50A 119.8
C50 C51 C46 120.4(10)
C50 C51 H51A 119.8
C46 C51 H51A 119.8
C53 C52 C43 117.6(9)
C53 C52 H52A 107.9
C43 C52 H52A 107.9
C53 C52 H52B 107.9
C43 C52 H52B 107.9
H52A C52 H52B 107.2
C58 C53 C54 120.1(16)
C58 C53 C52 120.3(17)
C54 C53 C52 119.5(17)
C53 C54 C55 119.2(16)
C53 C54 H54A 120.4
C55 C54 H54A 120.4
C56 C55 C54 119(2)
C56 C55 H55A 120.7
C54 C55 H55A 120.7
C57 C56 C55 122(3)
C57 C56 H56A 119.2
C55 C56 H56A 119.2
C56 C57 C58 118(2)
C56 C57 H57A 121.2
C58 C57 H57A 121.2
C53 C58 C57 122.9(18)
C53 C58 H58A 118.5
C57 C58 H58A 118.5

loop_
_geom_bond_atom_site_label_1
_geom_bond_atom_site_label_2
_geom_bond_distance
Y1 N4 2.232(6)
Y1 N2 2.369(5)
Y1 N1 2.383(5)
Y1 C36 2.480(8)
Y1 N3 2.504(6)
N1 C2 1.360(7)
N1 C4 1.460(7)
N2 C16 1.347(8)
N2 C18 1.471(7)
N3 C30 1.360(9)
N3 C34 1.361(9)
N4 C45 1.405(8)
N4 C41 1.426(8)
C1 C2 1.385(7)
C1 C16 1.401(8)
C1 H1A 0.9300
C2 C3 1.526(8)
C3 H3A 0.9600
C3 H3B 0.9600
C3 H3C 0.9600
C4 C9 1.403(8)
C4 C5 1.408(8)
C5 C6 1.400(8)
C5 C10 1.490(9)
C6 C7 1.375(9)
C6 H6A 0.9300
C7 C8 1.384(9)
C7 H7A 0.9300
C8 C9 1.391(9)
C8 H8A 0.9300
C9 C13 1.515(9)
C10 C12 1.534(11)
C10 C11 1.549(9)
C10 H10A 0.9800
C11 H11A 0.9600
C11 H11B 0.9600
C11 H11C 0.9600
C12 H12A 0.9600
C12 H12B 0.9600
C12 H12C 0.9600
C13 C15 1.524(9)
C13 C14 1.539(10)
C13 H13A 0.9800
C14 H14A 0.9600
C14 H14B 0.9600
C14 H14C 0.9600
C15 H15A 0.9600
C15 H15B 0.9600
C15 H15C 0.9600
C16 C17 1.532(8)
C17 H17A 0.9600
C17 H17B 0.9600
C17 H17C 0.9600
C18 C19 1.392(8)
C18 C23 1.415(8)
C19 C20 1.403(9)
C19 C24 1.520(10)
C20 C21 1.381(9)
C20 H20A 0.9300
C21 C22 1.377(8)
C21 H21A 0.9300
C22 C23 1.406(8)
C22 H22A 0.9300
C23 C27 1.519(8)
C24 C25 1.450(12)
C24 C26 1.484(10)
C24 H24A 0.9800
C25 H25A 0.9600
C25 H25B 0.9600
C25 H25C 0.9600
C26 H26A 0.9600
C26 H26B 0.9600
C26 H26C 0.9600
C27 C29 1.518(9)
C27 C28 1.549(8)
C27 H27A 0.9800
C28 H28A 0.9600
C28 H28B 0.9600
C28 H28C 0.9600
C29 H29A 0.9600
C29 H29B 0.9600
C29 H29C 0.9600
C30 C31 1.386(10)
C30 H30A 0.9300
C31 C32 1.378(13)
C31 H31A 0.9300
C32 C33 1.359(13)
C32 H32A 0.9300
C33 C34 1.365(11)
C33 H33A 0.9300
C34 C35 1.482(10)
C35 C40 1.386(11)
C35 C36 1.423(9)
C36 C37 1.425(9)
C37 C38 1.376(10)
C37 H37A 0.9300
C38 C39 1.412(11)
C38 H38A 0.9300
C39 C40 1.357(11)
C39 H39A 0.9300
C40 H40A 0.9300
C41 C42 1.304(10)
C41 C46 1.511(11)
C42 C43 1.543(11)
C42 H42A 0.9300
C43 C44 1.489(10)
C43 C52 1.490(10)
C43 H43A 0.9800
C44 C45 1.329(8)
C44 H44A 0.9300
C45 H45A 0.9300
C46 C47 1.380(10)
C46 C51 1.402(10)
C47 C48 1.397(10)
C47 H47A 0.9300
C48 C49 1.355(11)
C48 H48A 0.9300
C49 C50 1.379(12)
C49 H49A 0.9300
C50 C51 1.389(11)
C50 H50A 0.9300
C51 H51A 0.9300
C52 C53 1.485(14)
C52 H52A 0.9700
C52 H52B 0.9700
C53 C58 1.332(15)
C53 C54 1.394(15)
C54 C55 1.422(18)
C54 H54A 0.9300
C55 C56 1.39(2)
C55 H55A 0.9300
C56 C57 1.38(2)
C56 H56A 0.9300
C57 C58 1.406(16)
C57 H57A 0.9300
C58 H58A 0.9300
